data_2012366
loop_
_publ_author_name
'Bayse, Craig A.'
'Carpenter, Barry K.'
'Luck, Rudy L.'

_publ_section_title
;
 <i>meso</i>-1,2-Bis(methylazo)-1,2-diphenylethane
;
_journal_issue 12
_journal_name_full 'Acta Crystallographica Section C'
_journal_page_first 1429
_journal_page_last 1430
_journal_paper_doi 10.1107/S0108270101015918
_journal_volume 57
_journal_year 2001
_chemical_formula_iupac 'C16 H18 N4'
_chemical_formula_moiety 'C16 H18 N4'
_chemical_formula_sum 'C16 H18 N4'
_chemical_formula_weight 266.35
_space_group_IT_number 14
_symmetry_cell_setting monoclinic
_symmetry_space_group_name_Hall '-P 2yn'
_symmetry_space_group_name_H-M 'P 1 21/n 1'
_audit_creation_method 'WinGX routine CIF_UPDATE'
_cell_angle_alpha 90
_cell_angle_beta 107.10(2)
_cell_angle_gamma 90
_cell_formula_units_Z 2
_cell_length_a 5.525(2)
_cell_length_b 17.444(3)
_cell_length_c 8.194(2)
_cell_measurement_reflns_used 25
_cell_measurement_temperature 293(2)
_cell_measurement_theta_max 15
_cell_measurement_theta_min 10
_cell_volume 754.8(4)
_computing_cell_refinement 'CAD-4 EXPRESS'
_computing_data_collection 'CAD-4 EXPRESS (Enraf-Nonius, 1994)'
_computing_data_reduction 'XCAD4 (Harms & Wocadlo, 1995)'
_computing_molecular_graphics 'ORTEP-3 for Windows (Farrugia, 1997)'
_computing_publication_material 'WinGX (Farrugia, 1999)'
_computing_structure_refinement 'SHELXL97 (Sheldrick, 1997)'
_computing_structure_solution 'SIR97 (Altomare et al., 1999)'
_diffrn_measured_fraction_theta_full 1
_diffrn_measured_fraction_theta_max 1
_diffrn_measurement_device '\k-geometry diffractometer'
_diffrn_measurement_device_type 'Enraf-Nonius Turbo-CAD4'
_diffrn_measurement_method 'non-profiled \w/2\q'
_diffrn_radiation_type MoK\a
_diffrn_radiation_wavelength .71069
_diffrn_reflns_av_R_equivalents .016
_diffrn_reflns_limit_h_max 6
_diffrn_reflns_limit_h_min 0
_diffrn_reflns_limit_k_max 20
_diffrn_reflns_limit_k_min 0
_diffrn_reflns_limit_l_max 9
_diffrn_reflns_limit_l_min -9
_diffrn_reflns_number 1465
_diffrn_reflns_theta_full 24.95
_diffrn_reflns_theta_max 24.95
_diffrn_reflns_theta_min 2.33
_diffrn_standards_decay_% 1
_diffrn_standards_interval_time 166
_diffrn_standards_number 3
_exptl_absorpt_coefficient_mu .072
_exptl_absorpt_correction_T_max .9924
_exptl_absorpt_correction_T_min .9698
_exptl_absorpt_correction_type '\y scan'
_exptl_absorpt_process_details '(North et al., 1968)'
_exptl_crystal_colour white
_exptl_crystal_density_diffrn 1.172
_exptl_crystal_density_method 'not measured'
_exptl_crystal_description prism
_exptl_crystal_F_000 256
_exptl_crystal_size_max .40
_exptl_crystal_size_mid .20
_exptl_crystal_size_min .10
_refine_diff_density_max .182
_refine_diff_density_min -.131
_refine_ls_extinction_method none
_refine_ls_goodness_of_fit_ref 1.012
_refine_ls_hydrogen_treatment constr
_refine_ls_matrix_type full
_refine_ls_number_parameters 107
_refine_ls_number_reflns 1324
_refine_ls_number_restraints 24
_refine_ls_restrained_S_all 1.008
_refine_ls_R_factor_gt .056
_refine_ls_shift/su_max .012
_refine_ls_structure_factor_coef Fsqd
_refine_ls_weighting_details 'w = 1/[\s^2^(Fo^2^)+(0.0763P)^2^+0.1301P] where P = (Fo^2^+2Fc^2^)/3'
_refine_ls_weighting_scheme calc
_refine_ls_wR_factor_ref .170
_reflns_number_gt 687
_reflns_number_total 1324
_reflns_threshold_expression I>2\s(I)
_cod_data_source_file da1209.cif
_cod_data_source_block I
_cod_original_sg_symbol_H-M 'P 21/n'
_cod_database_code 2012366
_cod_database_fobs_code 2012366

loop_
_symmetry_equiv_pos_as_xyz
'x, y, z'
'-x+1/2, y+1/2, -z+1/2'
'-x, -y, -z'
'x-1/2, -y-1/2, z-1/2'

loop_
_atom_site_label
_atom_site_fract_x
_atom_site_fract_y
_atom_site_fract_z
_atom_site_U_iso_or_equiv
_atom_site_adp_type
_atom_site_calc_flag
_atom_site_refinement_flags
_atom_site_occupancy
_atom_site_disorder_assembly
_atom_site_disorder_group
_atom_site_type_symbol
N1A .7237(17) .0451(13) .3475(13) .072(2) Uani d PD .517(6) A 1 N
N2A .6975(10) .0722(3) .2098(6) .079(2) Uani d PD .517(6) A 1 N
C1A 1.030(3) .1049(8) .5936(18) .0546(18) Uani d PGD .517(6) A 1 C
C2A 1.217(3) .1600(8) .6111(16) .0590(17) Uani d PGD .517(6) A 1 C
H2A 1.3274 .1573 .5444 .071 Uiso calc PR .517(6) A 1 H
C3A 1.240(3) .2193(7) .7281(14) .058(2) Uani d PGD .517(6) A 1 C
H3A 1.3659 .2562 .7398 .069 Uiso calc PR .517(6) A 1 H
C4A 1.076(3) .2233(8) .8277(17) .060(2) Uani d PGD .517(6) A 1 C
H4A 1.0915 .263 .906 .073 Uiso calc PR .517(6) A 1 H
C5A .889(3) .1682(9) .8102(18) .064(2) Uani d PGD .517(6) A 1 C
H5A .7786 .1709 .8769 .076 Uiso calc PR .517(6) A 1 H
C6A .866(3) .1089(9) .6932(17) .0603(18) Uani d PGD .517(6) A 1 C
H6A .7401 .072 .6815 .072 Uiso calc PR .517(6) A 1 H
C7A .9889(13) .0394(3) .4601(9) .058(2) Uani d PD .517(6) ' ' 1 C
H7A 1.1079 .0446 .3926 .069 Uiso calc PR .517(6) A 1 H
C8A .4260(6) .08370(19) .1109(4) .1016(12) Uani d PD .517(6) A 1 C
H8A1 .4158 .1045 .0006 .152 Uiso calc PR .517(6) A 1 H
H8A2 .3487 .1186 .1712 .152 Uiso calc PR .517(6) A 1 H
H8A3 .339 .0354 .0972 .152 Uiso calc PR .517(6) A 1 H
N1B .7669(16) .0530(14) .3206(14) .072(2) Uani d PD .483(6) A 2 N
N2B .5411(10) .0517(3) .2850(6) .0692(19) Uani d PD .483(6) A 2 N
C1B .984(3) .0975(9) .612(2) .0546(18) Uani d PGD .483(6) A 2 C
C2B 1.165(3) .1460(9) .5813(17) .0590(17) Uani d PGD .483(6) A 2 C
H2B 1.2396 .134 .4963 .071 Uiso calc PR .483(6) A 2 H
C3B 1.236(3) .2123(8) .6774(16) .058(2) Uani d PGD .483(6) A 2 C
H3B 1.357 .2448 .6568 .069 Uiso calc PR .483(6) A 2 H
C4B 1.124(3) .2303(8) .8043(19) .060(2) Uani d PGD .483(6) A 2 C
H4B 1.1715 .2747 .8686 .073 Uiso calc PR .483(6) A 2 H
C5B .943(3) .1818(9) .8351(18) .064(2) Uani d PGD .483(6) A 2 C
H5B .8686 .1938 .92 .076 Uiso calc PR .483(6) A 2 H
C6B .873(3) .1154(9) .7390(19) .0603(18) Uani d PGD .483(6) A 2 C
H6B .7512 .083 .7596 .072 Uiso calc PR .483(6) A 2 H
C7B .8922(13) .0268(5) .4967(9) .063(2) Uani d PD .483(6) ' ' 2 C
H7B .7673 -.0006 .5383 .076 Uiso calc PR .483(6) A 2 H
C8B .4260(6) .08370(19) .1109(4) .1016(12) Uani d PD .483(6) A 2 C
H8B1 .2448 .0812 .0829 .152 Uiso calc PR .483(6) A 2 H
H8B2 .4813 .0544 .0293 .152 Uiso calc PR .483(6) A 2 H
H8B3 .4776 .1361 .1081 .152 Uiso calc PR .483(6) A 2 H

loop_
_atom_site_aniso_label
_atom_site_aniso_U_11
_atom_site_aniso_U_22
_atom_site_aniso_U_33
_atom_site_aniso_U_12
_atom_site_aniso_U_13
_atom_site_aniso_U_23
N1A .082(3) .062(4) .057(3) .009(3) -.003(3) .010(3)
N2A .094(4) .071(3) .060(4) .014(3) .006(3) .009(3)
C1A .060(5) .043(3) .056(3) -.001(2) .010(2) .004(3)
C2A .052(6) .062(5) .055(4) -.011(3) .002(4) -.015(3)
C3A .071(2) .062(3) .035(7) -.009(2) .008(4) -.009(3)
C4A .066(6) .051(3) .061(4) -.002(2) .014(3) -.002(3)
C5A .055(6) .066(5) .064(4) -.009(3) .009(5) -.018(3)
C6A .0676(19) .067(3) .043(7) -.0130(19) .012(4) -.008(3)
C7A .055(4) .053(4) .066(4) .003(3) .022(3) -.002(3)
C8A .107(3) .082(2) .079(2) .0164(19) -.0293(19) .0047(18)
N1B .082(3) .062(4) .057(3) .009(3) -.003(3) .010(3)
N2B .060(4) .070(3) .068(4) .004(3) .004(3) .005(3)
C1B .060(5) .043(3) .056(3) -.001(2) .010(2) .004(3)
C2B .052(6) .062(5) .055(4) -.011(3) .002(4) -.015(3)
C3B .071(2) .062(3) .035(7) -.009(2) .008(4) -.009(3)
C4B .066(6) .051(3) .061(4) -.002(2) .014(3) -.002(3)
C5B .055(6) .066(5) .064(4) -.009(3) .009(5) -.018(3)
C6B .0676(19) .067(3) .043(7) -.0130(19) .012(4) -.008(3)
C7B .049(4) .076(5) .061(5) .016(4) .010(4) .006(3)
C8B .107(3) .082(2) .079(2) .0164(19) -.0293(19) .0047(18)

loop_
_atom_type_symbol
_atom_type_description
_atom_type_scat_dispersion_real
_atom_type_scat_dispersion_imag
_atom_type_scat_source
C C .0033 .0016 'International Tables Vol C Tables 4.2.6.8 and 6.1.1.4'
H H 0 0 'International Tables Vol C Tables 4.2.6.8 and 6.1.1.4'
N N .0061 .0033 'International Tables Vol C Tables 4.2.6.8 and 6.1.1.4'

loop_
_geom_angle_atom_site_label_1
_geom_angle_atom_site_label_2
_geom_angle_atom_site_label_3
_geom_angle_site_symmetry_1
_geom_angle_site_symmetry_3
_geom_angle
N2A N1A C7A . . 115.9(9)
N1A N2A C8A . . 113.0(7)
C2A C1A C6A . . 120
C2A C1A C7A . . 122.2(5)
C6A C1A C7A . . 117.8(5)
C1A C2A C3A . . 120
C2A C3A C4A . . 120
C5A C4A C3A . . 120
C4A C5A C6A . . 120
C5A C6A C1A . . 120
N1A C7A C7A . 3_756 105.6(9)
N1A C7A C1A . . 107.5(7)
C7A C7A C1A 3_756 . 112.8(11)
N2B N1B C7B . . 112.9(9)
N1B N2B C8B . . 110.4(7)
C2B C1B C6B . . 120
C2B C1B C7B . . 119.9(6)
C6B C1B C7B . . 120.0(6)
C1B C2B C3B . . 120
C2B C3B C4B . . 120
C5B C4B C3B . . 120
C6B C5B C4B . . 120
C5B C6B C1B . . 120
N1B C7B C7B . 3_756 111.5(10)
N1B C7B C1B . . 109.0(8)
C7B C7B C1B 3_756 . 111.2(12)

loop_
_geom_bond_atom_site_label_1
_geom_bond_atom_site_label_2
_geom_bond_site_symmetry_2
_geom_bond_distance
_geom_bond_publ_flag
N1A N2A . 1.192(8) ?
N1A C7A . 1.487(8) ?
N2A C8A . 1.494(6) ?
C1A C2A . 1.39 ?
C1A C6A . 1.39 ?
C1A C7A . 1.551(5) ?
C2A C3A . 1.39 ?
C3A C4A . 1.39 ?
C4A C5A . 1.39 ?
C5A C6A . 1.39 ?
C7A C7A 3_756 1.512(8) ?
N1B N2B . 1.195(8) ?
N1B C7B . 1.477(8) ?
N2B C8B . 1.489(6) ?
C1B C2B . 1.39 ?
C1B C6B . 1.39 ?
C1B C7B . 1.545(6) ?
C2B C3B . 1.39 ?
C3B C4B . 1.39 ?
C4B C5B . 1.39 ?
C5B C6B . 1.39 ?
C7B C7B 3_756 1.503(8) ?
